data_7225896
loop_
_publ_author_name
'Xu, Xiuling'
'Hu, Fan'
'Yan, Sai sai'
'Lin, Jian guang'
'Li, Qing'
'Shuai, Qi'

_publ_section_title
;
 Eco-friendly Microwave Synthesis of Mg(II) Phenoxy Carboxylic Acid
 Coordination Compounds with Specific Motifs Driven by Multiple Hydrogen
 Bonding
;
_journal_name_full 'RSC Adv.'
_journal_paper_doi 10.1039/C6RA09589E
_journal_year 2016
_chemical_formula_sum 'C16 H20 Cl6 Mg O12'
_chemical_formula_weight 641.33
_chemical_name_systematic
; 
 ? 
;
_space_group_IT_number 14
_symmetry_cell_setting monoclinic
_symmetry_space_group_name_Hall '-P 2ybc'
_symmetry_space_group_name_H-M 'P 1 21/c 1'
_atom_sites_solution_hydrogens geom
_atom_sites_solution_primary direct
_atom_sites_solution_secondary difmap
_audit_creation_method SHELXL-97
_audit_update_record
;
2015-07-09 deposited with the CCDC.
2016-07-11 downloaded from the CCDC.
;
_cell_angle_alpha 90.00
_cell_angle_beta 94.482(5)
_cell_angle_gamma 90.00
_cell_formula_units_Z 4
_cell_length_a 6.8882(14)
_cell_length_b 8.7091(18)
_cell_length_c 44.043(9)
_cell_measurement_reflns_used 5226
_cell_measurement_temperature 298(2)
_cell_measurement_theta_max 27.07
_cell_measurement_theta_min 2.52
_cell_volume 2634.1(9)
_computing_cell_refinement 'Bruker SMART'
_computing_data_collection 'Bruker SMART'
_computing_data_reduction 'Bruker SAINT'
_computing_molecular_graphics 'Bruker SHELXTL'
_computing_publication_material 'Bruker SHELXTL'
_computing_structure_refinement 'Bruker SHELXTL'
_computing_structure_solution 'Bruker SHELXTL'
_diffrn_ambient_temperature 298(2)
_diffrn_measured_fraction_theta_full 0.994
_diffrn_measured_fraction_theta_max 0.994
_diffrn_measurement_device_type 'CCD area detector'
_diffrn_measurement_method 'phi and omega scans'
_diffrn_radiation_monochromator graphite
_diffrn_radiation_source 'fine-focus sealed tube'
_diffrn_radiation_type MoK\a
_diffrn_radiation_wavelength 0.71073
_diffrn_reflns_av_R_equivalents 0.0483
_diffrn_reflns_av_unetI/netI 0.0610
_diffrn_reflns_limit_h_max 9
_diffrn_reflns_limit_h_min -8
_diffrn_reflns_limit_k_max 11
_diffrn_reflns_limit_k_min -11
_diffrn_reflns_limit_l_max 58
_diffrn_reflns_limit_l_min -51
_diffrn_reflns_number 18311
_diffrn_reflns_theta_full 28.17
_diffrn_reflns_theta_max 28.17
_diffrn_reflns_theta_min 0.93
_exptl_absorpt_coefficient_mu 0.732
_exptl_absorpt_correction_T_max 0.9438
_exptl_absorpt_correction_T_min 0.8795
_exptl_absorpt_correction_type multi-scan
_exptl_absorpt_process_details sadabs
_exptl_crystal_density_diffrn 1.617
_exptl_crystal_density_method 'not measured'
_exptl_crystal_F_000 1304
_exptl_crystal_size_max 0.18
_exptl_crystal_size_mid 0.12
_exptl_crystal_size_min 0.08
_refine_diff_density_max 0.340
_refine_diff_density_min -0.382
_refine_diff_density_rms 0.083
_refine_ls_extinction_method none
_refine_ls_goodness_of_fit_ref 1.080
_refine_ls_hydrogen_treatment constr
_refine_ls_matrix_type full
_refine_ls_number_parameters 316
_refine_ls_number_reflns 6616
_refine_ls_number_restraints 0
_refine_ls_restrained_S_all 1.080
_refine_ls_R_factor_all 0.0685
_refine_ls_R_factor_gt 0.0557
_refine_ls_shift/su_max 0.000
_refine_ls_shift/su_mean 0.000
_refine_ls_structure_factor_coef Fsqd
_refine_ls_weighting_details 'calc w=1/[\s^2^(Fo^2^)+(0.1000P)^2^+0.0000P] where P=(Fo^2^+2Fc^2^)/3'
_refine_ls_weighting_scheme calc
_refine_ls_wR_factor_gt 0.1545
_refine_ls_wR_factor_ref 0.1666
_reflns_number_gt 5478
_reflns_number_total 6616
_reflns_threshold_expression >2sigma(I)
_cod_data_source_file c6ra09589e2.cif
_cod_data_source_block vvv
_cod_depositor_comments
;
The following automatic conversions were performed:

'_symmetry_cell_setting' value 'Monoclinic' changed to 'monoclinic'
according to
/usr/data/users/saulius/crontab/automatic-downloads/rss-feeds/RSC/lib/dictionaries/cif_core.dic
dictionary named 'cif_core.dic' version 2.4.2 from 2011-04-26.

Automatic conversion script
Id: cif_fix_values 4268 2015-11-12 08:31:59Z antanas 
;
_cod_original_sg_symbol_H-M 'P2(1)/c   '
_cod_database_code 7225896

loop_
_symmetry_equiv_pos_as_xyz
'x, y, z'
'-x, y+1/2, -z+1/2'
'-x, -y, -z'
'x, -y-1/2, z-1/2'

loop_
_atom_site_label
_atom_site_type_symbol
_atom_site_fract_x
_atom_site_fract_y
_atom_site_fract_z
_atom_site_U_iso_or_equiv
_atom_site_adp_type
_atom_site_occupancy
_atom_site_symmetry_multiplicity
_atom_site_calc_flag
_atom_site_refinement_flags
Mg1 Mg -0.07387(16) 0.42239(11) 0.22091(2) 0.0236(2) Uani 1 1 d .
O1 O 0.0754(4) 0.6133(2) 0.20896(5) 0.0323(5) Uani 1 1 d .
O2 O 0.1973(4) 0.8244(2) 0.19000(5) 0.0345(6) Uani 1 1 d .
O3 O 0.1115(5) 0.7451(3) 0.13340(5) 0.0441(8) Uani 1 1 d .
O4 O -0.0372(4) 0.3009(2) 0.18212(5) 0.0337(6) Uani 1 1 d .
O5 O -0.2516(4) 0.1092(2) 0.18085(5) 0.0296(5) Uani 1 1 d .
O6 O 0.1059(4) 0.2168(3) 0.13071(6) 0.0354(6) Uani 1 1 d .
O1W O -0.0867(4) 0.5082(2) 0.26414(5) 0.0325(5) Uani 1 1 d .
H1WA H -0.1427 0.4327 0.2767 0.039 Uiso 1 1 d R
H1WB H -0.1660 0.5990 0.2633 0.039 Uiso 1 1 d R
O2W O -0.3267(4) 0.5245(3) 0.20312(7) 0.0439(7) Uani 1 1 d .
H2WA H -0.3143 0.6339 0.2050 0.066 Uiso 1 1 d R
H2WB H -0.3493 0.4975 0.1820 0.066 Uiso 1 1 d R
O3W O 0.2001(4) 0.3176(2) 0.23628(6) 0.0339(5) Uani 1 1 d .
H3WA H 0.2459 0.3611 0.2556 0.041 Uiso 1 1 d R
H3WB H 0.2935 0.3367 0.2217 0.041 Uiso 1 1 d R
O4W O -0.2394(4) 0.2427(2) 0.23736(5) 0.0280(5) Uani 1 1 d .
H4WA H -0.2696 0.1698 0.2213 0.034 Uiso 1 1 d R
H4WB H -0.1661 0.1930 0.2540 0.034 Uiso 1 1 d R
O5W O 0.4055(4) 0.2927(3) 0.18563(6) 0.0414(6) Uani 1 1 d .
H5WA H 0.5261 0.2391 0.1808 0.050 Uiso 1 1 d R
H5WB H 0.3061 0.2837 0.1698 0.050 Uiso 1 1 d R
O6W O 0.6063(4) 0.8392(3) 0.20493(7) 0.0453(7) Uani 1 1 d .
H6WB H 0.4709 0.8381 0.1959 0.054 Uiso 1 1 d R
H6WA H 0.6490 0.9079 0.1915 0.054 Uiso 1 1 d R
C1 C 0.1135(5) 0.6996(3) 0.18708(7) 0.0239(6) Uani 1 1 d .
C2 C 0.0495(6) 0.6400(4) 0.15562(7) 0.0341(8) Uani 1 1 d .
H2A H 0.1062 0.5397 0.1527 0.041 Uiso 1 1 calc R
H2B H -0.0911 0.6298 0.1534 0.041 Uiso 1 1 calc R
C3 C 0.1442(6) 0.6880(4) 0.10548(7) 0.0335(8) Uani 1 1 d .
C4 C 0.0153(6) 0.7235(4) 0.08046(7) 0.0336(7) Uani 1 1 d .
C5 C 0.0514(7) 0.6819(5) 0.05119(8) 0.0468(10) Uani 1 1 d .
H5 H -0.0359 0.7068 0.0348 0.056 Uiso 1 1 calc R
C6 C 0.2202(7) 0.6025(6) 0.04697(9) 0.0514(11) Uani 1 1 d .
C7 C 0.3487(7) 0.5628(6) 0.07037(10) 0.0568(12) Uani 1 1 d .
H7 H 0.4598 0.5068 0.0670 0.068 Uiso 1 1 calc R
C8 C 0.3116(6) 0.6075(5) 0.09980(9) 0.0455(9) Uani 1 1 d .
C9 C -0.1118(5) 0.1801(3) 0.17097(7) 0.0233(6) Uani 1 1 d .
C10 C -0.0280(6) 0.1117(3) 0.14354(8) 0.0316(7) Uani 1 1 d .
H10A H 0.0395 0.0172 0.1493 0.038 Uiso 1 1 calc R
H10B H -0.1328 0.0872 0.1283 0.038 Uiso 1 1 calc R
C11 C 0.1382(6) 0.1810(4) 0.10159(8) 0.0330(7) Uani 1 1 d .
C12 C 0.0162(7) 0.2321(5) 0.07734(9) 0.0440(9) Uani 1 1 d .
C13 C 0.0479(8) 0.1996(6) 0.04755(10) 0.0637(15) Uani 1 1 d .
H13 H -0.0385 0.2334 0.0317 0.076 Uiso 1 1 calc R
C14 C 0.2121(7) 0.1150(6) 0.04175(9) 0.0581(13) Uani 1 1 d .
C15 C 0.3378(7) 0.0624(5) 0.06495(9) 0.0478(10) Uani 1 1 d .
H15 H 0.4462 0.0046 0.0609 0.057 Uiso 1 1 calc R
C16 C 0.3006(5) 0.0967(4) 0.09467(8) 0.0346(7) Uani 1 1 d .
Cl1 Cl -0.19684(18) 0.82087(14) 0.08634(3) 0.0569(3) Uani 1 1 d .
Cl2 Cl 0.2693(3) 0.5484(2) 0.01034(3) 0.0991(6) Uani 1 1 d .
Cl3 Cl 0.4781(2) 0.56393(18) 0.12962(3) 0.0747(4) Uani 1 1 d .
Cl4 Cl -0.1878(2) 0.33790(16) 0.08523(3) 0.0681(4) Uani 1 1 d .
Cl5 Cl 0.2576(3) 0.0745(3) 0.00455(3) 0.1104(8) Uani 1 1 d .
Cl6 Cl 0.45564(16) 0.02973(15) 0.12409(2) 0.0535(3) Uani 1 1 d .

loop_
_atom_site_aniso_label
_atom_site_aniso_U_11
_atom_site_aniso_U_22
_atom_site_aniso_U_33
_atom_site_aniso_U_23
_atom_site_aniso_U_13
_atom_site_aniso_U_12
Mg1 0.0316(6) 0.0182(4) 0.0208(5) -0.0004(4) 0.0001(4) -0.0021(4)
O1 0.0505(15) 0.0256(10) 0.0207(10) 0.0022(8) 0.0011(10) -0.0109(10)
O2 0.0518(17) 0.0253(10) 0.0268(11) -0.0013(9) 0.0056(11) -0.0115(11)
O3 0.085(2) 0.0315(11) 0.0162(10) -0.0013(9) 0.0080(12) -0.0111(14)
O4 0.0454(16) 0.0290(11) 0.0274(12) -0.0088(9) 0.0066(10) -0.0110(11)
O5 0.0301(12) 0.0312(11) 0.0277(11) -0.0018(9) 0.0033(9) -0.0076(10)
O6 0.0370(15) 0.0376(12) 0.0324(12) -0.0086(10) 0.0082(10) -0.0087(11)
O1W 0.0515(16) 0.0190(9) 0.0277(11) -0.0016(8) 0.0082(10) -0.0035(10)
O2W 0.0444(16) 0.0294(11) 0.0553(16) 0.0024(11) -0.0125(13) 0.0013(12)
O3W 0.0342(14) 0.0312(11) 0.0366(13) 0.0022(10) 0.0037(11) 0.0009(10)
O4W 0.0357(13) 0.0242(10) 0.0237(10) 0.0012(8) -0.0003(9) -0.0032(10)
O5W 0.0289(14) 0.0532(15) 0.0415(14) -0.0064(12) -0.0015(11) 0.0000(12)
O6W 0.0372(15) 0.0350(12) 0.0620(17) 0.0098(12) -0.0067(13) -0.0028(12)
C1 0.0290(17) 0.0230(13) 0.0196(13) -0.0018(10) 0.0019(12) -0.0007(12)
C2 0.050(2) 0.0292(15) 0.0226(15) 0.0005(12) 0.0012(14) -0.0132(15)
C3 0.045(2) 0.0368(17) 0.0189(15) 0.0019(12) 0.0031(14) -0.0017(16)
C4 0.039(2) 0.0410(18) 0.0204(15) -0.0019(13) 0.0018(14) 0.0056(15)
C5 0.048(3) 0.068(3) 0.0242(16) -0.0046(17) -0.0012(16) 0.015(2)
C6 0.046(2) 0.080(3) 0.0284(18) -0.0011(18) 0.0082(16) 0.019(2)
C7 0.046(3) 0.086(3) 0.040(2) 0.007(2) 0.0101(19) 0.019(2)
C8 0.045(2) 0.056(2) 0.0345(19) 0.0122(17) -0.0052(17) 0.006(2)
C9 0.0292(17) 0.0187(12) 0.0211(13) -0.0002(10) -0.0041(11) -0.0011(12)
C10 0.0375(19) 0.0259(14) 0.0328(17) -0.0080(12) 0.0112(14) -0.0041(14)
C11 0.0295(18) 0.0377(17) 0.0321(17) -0.0025(13) 0.0054(14) -0.0019(15)
C12 0.044(2) 0.048(2) 0.040(2) 0.0011(16) 0.0086(17) 0.0166(18)
C13 0.060(3) 0.095(4) 0.036(2) 0.012(2) 0.003(2) 0.037(3)
C14 0.050(3) 0.098(4) 0.0267(18) -0.003(2) 0.0062(17) 0.021(3)
C15 0.041(2) 0.068(3) 0.0350(19) -0.0076(18) 0.0075(16) 0.014(2)
C16 0.0301(18) 0.0437(19) 0.0302(16) -0.0018(14) 0.0033(14) 0.0063(15)
Cl1 0.0502(6) 0.0704(7) 0.0502(6) -0.0107(5) 0.0047(5) 0.0203(6)
Cl2 0.0989(12) 0.1659(16) 0.0346(6) -0.0151(8) 0.0190(7) 0.0539(12)
Cl3 0.0598(8) 0.1109(11) 0.0500(6) 0.0243(7) -0.0179(6) 0.0153(8)
Cl4 0.0597(8) 0.0771(8) 0.0686(7) 0.0111(6) 0.0116(6) 0.0379(7)
Cl5 0.1068(14) 0.196(2) 0.0292(5) -0.0100(8) 0.0116(7) 0.0645(15)
Cl6 0.0355(5) 0.0860(7) 0.0381(5) 0.0012(5) -0.0037(4) 0.0146(5)

loop_
_atom_type_symbol
_atom_type_description
_atom_type_scat_dispersion_real
_atom_type_scat_dispersion_imag
_atom_type_scat_source
C C 0.0033 0.0016 'International Tables Vol C Tables 4.2.6.8 and 6.1.1.4'
H H 0.0000 0.0000 'International Tables Vol C Tables 4.2.6.8 and 6.1.1.4'
Cl Cl 0.1484 0.1585 'International Tables Vol C Tables 4.2.6.8 and 6.1.1.4'
Mg Mg 0.0486 0.0363 'International Tables Vol C Tables 4.2.6.8 and 6.1.1.4'
O O 0.0106 0.0060 'International Tables Vol C Tables 4.2.6.8 and 6.1.1.4'

loop_
_geom_angle_atom_site_label_1
_geom_angle_atom_site_label_2
_geom_angle_atom_site_label_3
_geom_angle
O4 Mg1 O1 96.23(10)
O4 Mg1 O1W 168.92(11)
O1 Mg1 O1W 90.09(9)
O4 Mg1 O2W 93.54(12)
O1 Mg1 O2W 88.74(11)
O1W Mg1 O2W 95.69(12)
O4 Mg1 O4W 90.49(10)
O1 Mg1 O4W 173.09(10)
O1W Mg1 O4W 83.54(10)
O2W Mg1 O4W 89.26(11)
O4 Mg1 O3W 83.16(11)
O1 Mg1 O3W 88.84(11)
O1W Mg1 O3W 87.90(11)
O2W Mg1 O3W 175.68(12)
O4W Mg1 O3W 93.55(10)
C1 O1 Mg1 144.8(2)
C3 O3 C2 117.6(3)
C9 O4 Mg1 133.5(2)
C11 O6 C10 112.4(3)
Mg1 O1W H1WA 109.5
Mg1 O1W H1WB 109.3
H1WA O1W H1WB 109.5
Mg1 O2W H2WA 109.2
Mg1 O2W H2WB 109.4
H2WA O2W H2WB 109.5
Mg1 O3W H3WA 109.3
Mg1 O3W H3WB 109.4
H3WA O3W H3WB 109.5
Mg1 O4W H4WA 109.4
Mg1 O4W H4WB 109.4
H4WA O4W H4WB 109.5
H5WA O5W H5WB 112.2
H6WB O6W H6WA 95.1
O2 C1 O1 124.6(3)
O2 C1 C2 119.9(3)
O1 C1 C2 115.5(2)
O3 C2 C1 109.0(3)
O3 C2 H2A 109.9
C1 C2 H2A 109.9
O3 C2 H2B 109.9
C1 C2 H2B 109.9
H2A C2 H2B 108.3
O3 C3 C8 123.1(3)
O3 C3 C4 119.5(3)
C8 C3 C4 117.1(3)
C5 C4 C3 122.0(4)
C5 C4 Cl1 119.1(3)
C3 C4 Cl1 119.0(3)
C6 C5 C4 118.3(4)
C6 C5 H5 120.9
C4 C5 H5 120.9
C7 C6 C5 122.4(4)
C7 C6 Cl2 118.4(3)
C5 C6 Cl2 119.2(3)
C6 C7 C8 118.7(4)
C6 C7 H7 120.6
C8 C7 H7 120.6
C3 C8 C7 121.5(4)
C3 C8 Cl3 119.2(3)
C7 C8 Cl3 119.2(3)
O5 C9 O4 125.5(3)
O5 C9 C10 116.1(2)
O4 C9 C10 118.4(3)
O6 C10 C9 111.2(2)
O6 C10 H10A 109.4
C9 C10 H10A 109.4
O6 C10 H10B 109.4
C9 C10 H10B 109.4
H10A C10 H10B 108.0
O6 C11 C12 121.6(3)
O6 C11 C16 121.5(3)
C12 C11 C16 116.9(3)
C13 C12 C11 122.6(4)
C13 C12 Cl4 119.4(3)
C11 C12 Cl4 118.0(3)
C12 C13 C14 118.4(4)
C12 C13 H13 120.8
C14 C13 H13 120.8
C15 C14 C13 121.2(4)
C15 C14 Cl5 119.3(4)
C13 C14 Cl5 119.5(4)
C14 C15 C16 118.8(4)
C14 C15 H15 120.6
C16 C15 H15 120.6
C15 C16 C11 122.1(3)
C15 C16 Cl6 119.3(3)
C11 C16 Cl6 118.5(3)

loop_
_geom_bond_atom_site_label_1
_geom_bond_atom_site_label_2
_geom_bond_distance
Mg1 O4 2.042(2)
Mg1 O1 2.046(2)
Mg1 O1W 2.054(2)
Mg1 O2W 2.056(3)
Mg1 O4W 2.098(3)
Mg1 O3W 2.157(3)
O1 C1 1.266(4)
O2 C1 1.232(4)
O3 C3 1.361(4)
O3 C2 1.429(4)
O4 C9 1.254(4)
O5 C9 1.250(4)
O6 C11 1.355(4)
O6 C10 1.446(4)
O1W H1WA 0.9600
O1W H1WB 0.9600
O2W H2WA 0.9600
O2W H2WB 0.9600
O3W H3WA 0.9600
O3W H3WB 0.9600
O4W H4WA 0.9600
O4W H4WB 0.9601
O5W H5WA 0.9905
O5W H5WB 0.9401
O6W H6WB 0.9850
O6W H6WA 0.9057
C1 C2 1.513(4)
C2 H2A 0.9700
C2 H2B 0.9700
C3 C8 1.388(6)
C3 C4 1.395(5)
C4 C5 1.380(5)
C4 Cl1 1.726(4)
C5 C6 1.378(6)
C5 H5 0.9300
C6 C7 1.350(6)
C6 Cl2 1.739(4)
C7 C8 1.396(6)
C7 H7 0.9300
C8 Cl3 1.717(4)
C9 C10 1.502(4)
C10 H10A 0.9700
C10 H10B 0.9700
C11 C12 1.380(5)
C11 C16 1.392(5)
C12 C13 1.376(6)
C12 Cl4 1.738(4)
C13 C14 1.390(7)
C13 H13 0.9300
C14 C15 1.366(6)
C14 Cl5 1.728(4)
C15 C16 1.386(5)
C15 H15 0.9300
C16 Cl6 1.716(4)

loop_
_geom_hbond_atom_site_label_D
_geom_hbond_atom_site_label_H
_geom_hbond_atom_site_label_A
_geom_hbond_distance_DH
_geom_hbond_distance_HA
_geom_hbond_distance_DA
_geom_hbond_angle_DHA
_geom_hbond_site_symmetry_A
C10 H10B Cl6 0.97 2.87 3.663(4) 139.5 1_455
C10 H10B Cl1 0.97 2.98 3.696(3) 131.9 1_545
C10 H10A O3 0.97 2.53 3.375(4) 145.4 1_545
C10 H10A O2 0.97 2.63 3.516(4) 152.3 1_545
C7 H7 Cl4 0.93 2.90 3.760(5) 154.6 1_655
C5 H5 Cl5 0.93 2.92 3.774(5) 152.7 3_565
C2 H2A Cl3 0.97 2.84 3.316(5) 111.4 .
O6W H6WA O5 0.91 1.95 2.788(3) 152.5 1_665
O6W H6WB O2 0.98 1.89 2.846(4) 163.9 .
O5W H5WB O6 0.94 2.20 3.125(4) 167.8 .
O5W H5WB O4 0.94 2.47 3.042(4) 119.1 .
O5W H5WA O5 0.99 1.90 2.873(4) 165.6 1_655
O4W H4WB O1W 0.96 2.55 3.041(3) 112.2 2_545
O4W H4WB O1 0.96 1.84 2.778(3) 166.1 2_545
O4W H4WA O5 0.96 1.87 2.742(3) 149.2 .
O3W H3WB O5W 0.96 1.86 2.742(4) 151.9 .
O3W H3WA O6W 0.96 1.96 2.825(4) 149.4 2_645
O2W H2WB Cl3 0.96 2.58 3.424(3) 147.2 1_455
O2W H2WA O6W 0.96 1.87 2.781(4) 157.7 1_455
O1W H1WB O3W 0.96 1.92 2.805(3) 152.5 2
O1W H1WA O2 0.96 1.81 2.732(3) 160.7 2_545

loop_
_geom_torsion_atom_site_label_1
_geom_torsion_atom_site_label_2
_geom_torsion_atom_site_label_3
_geom_torsion_atom_site_label_4
_geom_torsion
O4 Mg1 O1 C1 35.8(4)
O1W Mg1 O1 C1 -153.3(4)
O2W Mg1 O1 C1 -57.6(4)
O4W Mg1 O1 C1 -130.8(9)
O3W Mg1 O1 C1 118.8(4)
O1 Mg1 O4 C9 -168.2(3)
O1W Mg1 O4 C9 67.4(8)
O2W Mg1 O4 C9 -79.0(3)
O4W Mg1 O4 C9 10.3(3)
O3W Mg1 O4 C9 103.8(3)
Mg1 O1 C1 O2 169.7(3)
Mg1 O1 C1 C2 -10.5(6)
C3 O3 C2 C1 152.7(3)
O2 C1 C2 O3 2.9(5)
O1 C1 C2 O3 -176.9(3)
C2 O3 C3 C8 -77.9(5)
C2 O3 C3 C4 108.8(4)
O3 C3 C4 C5 173.4(4)
C8 C3 C4 C5 -0.3(6)
O3 C3 C4 Cl1 -7.3(5)
C8 C3 C4 Cl1 179.0(3)
C3 C4 C5 C6 0.2(7)
Cl1 C4 C5 C6 -179.2(3)
C4 C5 C6 C7 0.9(8)
C4 C5 C6 Cl2 179.9(4)
C5 C6 C7 C8 -1.8(8)
Cl2 C6 C7 C8 179.2(4)
O3 C3 C8 C7 -174.0(4)
C4 C3 C8 C7 -0.6(6)
O3 C3 C8 Cl3 5.2(5)
C4 C3 C8 Cl3 178.7(3)
C6 C7 C8 C3 1.6(7)
C6 C7 C8 Cl3 -177.6(4)
Mg1 O4 C9 O5 7.9(5)
Mg1 O4 C9 C10 -171.7(2)
C11 O6 C10 C9 -161.3(3)
O5 C9 C10 O6 169.0(3)
O4 C9 C10 O6 -11.3(4)
C10 O6 C11 C12 85.5(4)
C10 O6 C11 C16 -97.4(4)
O6 C11 C12 C13 178.8(4)
C16 C11 C12 C13 1.6(7)
O6 C11 C12 Cl4 -2.7(5)
C16 C11 C12 Cl4 -179.9(3)
C11 C12 C13 C14 -1.6(8)
Cl4 C12 C13 C14 179.9(4)
C12 C13 C14 C15 1.3(8)
C12 C13 C14 Cl5 -179.1(5)
C13 C14 C15 C16 -1.0(8)
Cl5 C14 C15 C16 179.4(4)
C14 C15 C16 C11 1.0(7)
C14 C15 C16 Cl6 179.3(4)
O6 C11 C16 C15 -178.5(4)
C12 C11 C16 C15 -1.3(6)
O6 C11 C16 Cl6 3.2(5)
C12 C11 C16 Cl6 -179.6(3)
